data_1544186
loop_
_publ_author_name
'Grant, Lauren N.'
'Pinter, Balazs'
'Kurogi, Takashi'
'Carroll, Maria E.'
'Wu, Gang'
'Manor, Brian C.'
'Carroll, Patrick J.'
'Mindiola, Daniel J.'

_publ_section_title
;
 Molecular titanium nitrides: nucleophiles unleashed.
;
_journal_issue 2
_journal_name_full 'Chemical science'
_journal_page_first 1209
_journal_page_last 1224
_journal_paper_doi 10.1039/c6sc03422e
_journal_volume 8
_journal_year 2017
_chemical_formula_moiety 'C44 H62.8 N3 P2 Ti'
_chemical_formula_sum 'C48 H72.8 N3 O P2 Ti'
_chemical_formula_weight 817.73
_space_group_crystal_system monoclinic
_space_group_IT_number 14
_space_group_name_Hall '-P 2ybc'
_space_group_name_H-M_alt 'P 1 21/c 1'
_symmetry_space_group_name_Hall '-P 2ybc'
_symmetry_space_group_name_H-M 'P 1 21/c 1'
_atom_sites_solution_hydrogens mixed
_atom_sites_solution_primary direct
_audit_creation_date 2016-06-23
_audit_creation_method
;
Olex2 1.2
(compiled 2016.02.19 svn.r3266 for OlexSys, GUI svn.r5155)
;
_audit_update_record
;
2016-07-04 deposited with the CCDC.
2016-09-22 downloaded from the CCDC.
;
_cell_angle_alpha 90
_cell_angle_beta 92.737(4)
_cell_angle_gamma 90
_cell_formula_units_Z 4
_cell_length_a 15.3708(10)
_cell_length_b 12.8618(8)
_cell_length_c 23.2563(15)
_cell_measurement_reflns_used 9779
_cell_measurement_temperature 100
_cell_measurement_theta_max 27.52
_cell_measurement_theta_min 2.36
_cell_volume 4592.4(5)
_computing_data_collection 'Bruker APEX2 v2014.11-0'
_computing_data_reduction 'Bruker SAINT v8.34A'
_computing_molecular_graphics 'Mercury v3.6'
_computing_publication_material 'Olex2 (Dolomanov et al., 2009)'
_computing_structure_refinement 'SHELXL-2014/7 (Sheldrick, 2008)'
_computing_structure_solution 'SHELXS-97 (Sheldrick, 2008)'
_diffrn_ambient_temperature 100
_diffrn_measured_fraction_theta_full 1.000
_diffrn_measured_fraction_theta_max 0.999
_diffrn_measurement_device 'CCD area detector'
_diffrn_measurement_device_type 'Bruker APEXII'
_diffrn_measurement_method '\w and \f scans'
_diffrn_radiation_monochromator graphite
_diffrn_radiation_type MoK\a
_diffrn_radiation_wavelength 0.71073
_diffrn_reflns_av_R_equivalents 0.0381
_diffrn_reflns_av_unetI/netI 0.0286
_diffrn_reflns_Laue_measured_fraction_full 1.000
_diffrn_reflns_Laue_measured_fraction_max 0.999
_diffrn_reflns_limit_h_max 18
_diffrn_reflns_limit_h_min -19
_diffrn_reflns_limit_k_max 16
_diffrn_reflns_limit_k_min -16
_diffrn_reflns_limit_l_max 30
_diffrn_reflns_limit_l_min -30
_diffrn_reflns_number 77037
_diffrn_reflns_point_group_measured_fraction_full 1.000
_diffrn_reflns_point_group_measured_fraction_max 0.999
_diffrn_reflns_theta_full 25.242
_diffrn_reflns_theta_max 27.540
_diffrn_reflns_theta_min 1.753
_diffrn_source 'sealed tube'
_exptl_absorpt_coefficient_mu 0.293
_exptl_absorpt_correction_T_max 0.7456
_exptl_absorpt_correction_T_min 0.6885
_exptl_absorpt_correction_type multi-scan
_exptl_absorpt_process_details 'SADABS v2014/4'
_exptl_crystal_colour orange
_exptl_crystal_density_diffrn 1.183
_exptl_crystal_description plate
_exptl_crystal_F_000 1767
_exptl_crystal_size_max 0.42
_exptl_crystal_size_mid 0.18
_exptl_crystal_size_min 0.04
_refine_diff_density_max 0.524
_refine_diff_density_min -0.379
_refine_diff_density_rms 0.057
_refine_ls_extinction_method none
_refine_ls_goodness_of_fit_ref 1.037
_refine_ls_hydrogen_treatment constr
_refine_ls_matrix_type full
_refine_ls_number_parameters 468
_refine_ls_number_reflns 10568
_refine_ls_number_restraints 19
_refine_ls_restrained_S_all 1.037
_refine_ls_R_factor_all 0.0565
_refine_ls_R_factor_gt 0.0418
_refine_ls_shift/su_max 0.001
_refine_ls_shift/su_mean 0.000
_refine_ls_structure_factor_coef Fsqd
_refine_ls_weighting_details 'w=1/[\s^2^(Fo^2^)+(0.0368P)^2^+4.3098P] where P=(Fo^2^+2Fc^2^)/3'
_refine_ls_weighting_scheme calc
_refine_ls_wR_factor_gt 0.0951
_refine_ls_wR_factor_ref 0.1020
_reflns_number_gt 8553
_reflns_number_total 10568
_reflns_threshold_expression 'I > 2\s(I)'
_cod_data_source_file c6sc03422e2.cif
_cod_data_source_block 9178
_cod_depositor_comments
;Adding full bibliography for 1544183--1544188.cif.

 Adding full bibliography for 1544183--1544188.cif.

The following automatic conversions were performed:

data name '_exptl_crystal_color' was replaced with
'_exptl_crystal_colour' as specified in the replacement file
'data/replacement-values/replacement_tags.lst'.

Automatic conversion script
Id: cif_correct_tags 9268 2022-04-12 08:56:07Z antanas 
;
_cod_original_formula_sum 'C48 H72.80 N3 O P2 Ti'
_cod_database_code 1544186
_platon_squeeze_void_probe_radius 1.20

loop_
_space_group_symop_operation_xyz
'x, y, z'
'-x, y+1/2, -z+1/2'
'-x, -y, -z'
'x, -y-1/2, z-1/2'

loop_
_atom_site_label
_atom_site_type_symbol
_atom_site_fract_x
_atom_site_fract_y
_atom_site_fract_z
_atom_site_U_iso_or_equiv
_atom_site_adp_type
_atom_site_occupancy
_atom_site_site_symmetry_order
_atom_site_calc_flag
_atom_site_refinement_flags_posn
_atom_site_refinement_flags_adp
_atom_site_refinement_flags_occupancy
_atom_site_disorder_assembly
_atom_site_disorder_group
Ti1 Ti 0.18382(2) 0.59766(2) 0.26572(2) 0.01397(8) Uani 1 1 d . . . . .
P1 P 0.10075(3) 0.67695(3) 0.35453(2) 0.01425(9) Uani 1 1 d . . . . .
P2 P 0.27374(9) 0.51913(11) 0.18066(5) 0.0123(2) Uani 0.8 1 d D . P A 1
N3 N 0.08641(12) 0.56005(15) 0.22988(8) 0.0193(4) Uani 0.8 1 d . . P A 1
H3a H 0.0402 0.5380 0.2108 0.032 Uiso 0.8 1 d . . P B 1
P2' P 0.2808(4) 0.5036(5) 0.1633(2) 0.0201(10) Uani 0.2 1 d D . P A 2
N3' N 0.2180(5) 0.5830(5) 0.1946(3) 0.0162(15) Uani 0.2 1 d . . P A 2
N1 N 0.21689(9) 0.75598(11) 0.26743(6) 0.0154(3) Uani 1 1 d . . . . .
N2 N 0.24650(9) 0.47023(11) 0.30193(6) 0.0151(3) Uani 1 1 d . . . . .
C1 C 0.18043(11) 0.83603(13) 0.29915(7) 0.0159(3) Uani 1 1 d . . . . .
C2 C 0.19690(12) 0.94248(14) 0.28925(8) 0.0197(4) Uani 1 1 d . . . . .
H2 H 0.2335 0.9612 0.2603 0.026 Uiso 1 1 calc R . . . .
C3 C 0.15973(12) 1.01946(14) 0.32169(8) 0.0217(4) Uani 1 1 d . . . . .
H3 H 0.1722 1.0886 0.3138 0.029 Uiso 1 1 calc R . . . .
C4 C 0.10414(12) 0.99691(14) 0.36577(8) 0.0211(4) Uani 1 1 d . . . . .
C5 C 0.08681(11) 0.89222(14) 0.37513(8) 0.0191(4) Uani 1 1 d . . . . .
H5 H 0.0494 0.8744 0.4038 0.025 Uiso 1 1 calc R . . . .
C6 C 0.12346(11) 0.81287(13) 0.34312(7) 0.0160(3) Uani 1 1 d . . . . .
C7 C 0.06478(14) 1.08136(15) 0.40145(9) 0.0300(5) Uani 1 1 d . . . . .
H7a H 0.0168 1.1127 0.3799 0.045 Uiso 1 1 calc GR . . . .
H7b H 0.1081 1.1332 0.4109 0.045 Uiso 1 1 calc GR . . . .
H7c H 0.0444 1.0518 0.4362 0.045 Uiso 1 1 calc GR . . . .
C8 C -0.01996(11) 0.66991(14) 0.34886(8) 0.0182(3) Uani 1 1 d . . . . .
H8 H -0.0425 0.7073 0.3817 0.024 Uiso 1 1 calc R . . . .
C9 C -0.05680(12) 0.72132(15) 0.29377(8) 0.0233(4) Uani 1 1 d . . . . .
H9a H -0.0333 0.6879 0.2610 0.035 Uiso 1 1 calc GR . . . .
H9b H -0.0411 0.7936 0.2939 0.035 Uiso 1 1 calc GR . . . .
H9c H -0.1191 0.7149 0.2917 0.035 Uiso 1 1 calc GR . . . .
C10 C -0.04980(13) 0.55675(15) 0.35218(9) 0.0261(4) Uani 1 1 d . . . . .
H10a H -0.1122 0.5544 0.3528 0.039 Uiso 1 1 calc GR . . . .
H10b H -0.0249 0.5254 0.3866 0.039 Uiso 1 1 calc GR . . . .
H10c H -0.0311 0.5195 0.3192 0.039 Uiso 1 1 calc GR . . . .
C11 C 0.13225(12) 0.65227(15) 0.43175(7) 0.0209(4) Uani 1 1 d . . . . .
H11 H 0.1453 0.5779 0.4350 0.028 Uiso 1 1 calc R . . . .
C12 C 0.21715(13) 0.70959(16) 0.44731(9) 0.0281(4) Uani 1 1 d . . . . .
H12a H 0.2054 0.7824 0.4517 0.042 Uiso 1 1 calc GR . . . .
H12b H 0.2571 0.6999 0.4173 0.042 Uiso 1 1 calc GR . . . .
H12c H 0.2423 0.6825 0.4828 0.042 Uiso 1 1 calc GR . . . .
C13 C 0.06380(14) 0.67556(18) 0.47584(8) 0.0325(5) Uani 1 1 d . . . . .
H13a H 0.0865 0.6573 0.5137 0.049 Uiso 1 1 calc GR . . . .
H13b H 0.0122 0.6357 0.4667 0.049 Uiso 1 1 calc GR . . . .
H13c H 0.0498 0.7483 0.4748 0.049 Uiso 1 1 calc GR . . . .
C14 C 0.27141(11) 0.79246(13) 0.22293(7) 0.0157(3) Uani 1 1 d . . . . .
C15 C 0.23353(11) 0.81053(13) 0.16761(7) 0.0174(3) Uani 1 1 d . . . . .
C16 C 0.28686(12) 0.84046(13) 0.12361(7) 0.0193(4) Uani 1 1 d . . . . .
H16 H 0.2619 0.8516 0.0869 0.026 Uiso 1 1 calc R . . . .
C17 C 0.37597(12) 0.85418(13) 0.13296(8) 0.0188(4) Uani 1 1 d . . . . .
C18 C 0.41126(11) 0.84152(13) 0.18874(7) 0.0176(3) Uani 1 1 d . . . . .
H18 H 0.4706 0.8522 0.1959 0.023 Uiso 1 1 calc R . . . .
C19 C 0.36018(11) 0.81323(13) 0.23430(7) 0.0169(3) Uani 1 1 d . . . . .
C20 C 0.13655(12) 0.80118(15) 0.15683(8) 0.0212(4) Uani 1 1 d . . . . .
H20a H 0.1212 0.8211 0.1179 0.032 Uiso 1 1 calc GR . . . .
H20b H 0.1076 0.8460 0.1828 0.032 Uiso 1 1 calc GR . . . .
H20c H 0.1191 0.7305 0.1629 0.032 Uiso 1 1 calc GR . . . .
C21 C 0.43163(13) 0.88539(16) 0.08418(8) 0.0273(4) Uani 1 1 d . . . . .
H21a H 0.4330 0.9598 0.0813 0.041 Uiso 1 1 calc GR . . . .
H21b H 0.4076 0.8566 0.0488 0.041 Uiso 1 1 calc GR . . . .
H21c H 0.4897 0.8596 0.0914 0.041 Uiso 1 1 calc GR . . . .
C22 C 0.40008(12) 0.80966(15) 0.29464(8) 0.0213(4) Uani 1 1 d . . . . .
H22a H 0.3941 0.8764 0.3125 0.032 Uiso 1 1 calc GR . . . .
H22b H 0.4607 0.7923 0.2935 0.032 Uiso 1 1 calc GR . . . .
H22c H 0.3708 0.7580 0.3164 0.032 Uiso 1 1 calc GR . . . .
C23 C 0.28142(10) 0.38618(13) 0.27220(7) 0.0148(3) Uani 1 1 d . . . . .
C24 C 0.30527(11) 0.29148(14) 0.29955(7) 0.0177(3) Uani 1 1 d . . . . .
H24 H 0.3010 0.2855 0.3392 0.024 Uiso 1 1 calc R . . . .
C25 C 0.33488(11) 0.20756(13) 0.26877(8) 0.0183(3) Uani 1 1 d . . . . .
H25 H 0.3490 0.1463 0.2883 0.024 Uiso 1 1 calc R . . . .
C26 C 0.34422(11) 0.21187(13) 0.20956(8) 0.0179(3) Uani 1 1 d . . . . .
C27 C 0.32464(11) 0.30615(13) 0.18264(7) 0.0169(3) Uani 1 1 d . . . . .
H27 H 0.3316 0.3119 0.1433 0.023 Uiso 1 1 calc R . . . .
C28 C 0.29488(11) 0.39253(13) 0.21237(7) 0.0150(3) Uani 1 1 d . . . . .
C29 C 0.37395(14) 0.11877(15) 0.17626(9) 0.0272(4) Uani 1 1 d . . . . .
H29a H 0.3746 0.1360 0.1361 0.041 Uiso 1 1 calc GR . . . .
H29b H 0.3347 0.0619 0.1814 0.041 Uiso 1 1 calc GR . . . .
H29c H 0.4315 0.0992 0.1901 0.041 Uiso 1 1 calc GR . . . .
C30 C 0.22877(12) 0.48765(16) 0.10766(11) 0.0166(5) Uani 0.8 1 d D U P A 1
H30 H 0.2725 0.4468 0.0882 0.022 Uiso 0.8 1 calc R . P A 1
C31 C 0.14561(16) 0.4214(2) 0.10970(16) 0.0216(6) Uani 0.8 1 d G U P A 1
H31a H 0.1576 0.3601 0.1322 0.032 Uiso 0.8 1 calc R . P A 1
H31b H 0.1007 0.4611 0.1268 0.032 Uiso 0.8 1 calc R . P A 1
H31c H 0.1266 0.4017 0.0713 0.032 Uiso 0.8 1 calc R . P A 1
C32 C 0.20960(19) 0.58599(19) 0.07152(14) 0.0266(7) Uani 0.8 1 d G U P A 1
H32a H 0.2615 0.6273 0.0703 0.040 Uiso 0.8 1 calc R . P A 1
H32b H 0.1906 0.5663 0.0331 0.040 Uiso 0.8 1 calc R . P A 1
H32c H 0.1647 0.6257 0.0886 0.040 Uiso 0.8 1 calc R . P A 1
C30' C 0.23840(8) 0.46565(13) 0.09232(2) 0.015(3) Uani 0.2 1 d D U P A 2
H30' H 0.2811 0.4228 0.0732 0.020 Uiso 0.2 1 calc R . P A 2
C31' C 0.15196(9) 0.40623(15) 0.09587(3) 0.026(4) Uani 0.2 1 d G U P A 2
H31a' H 0.1619 0.3426 0.1168 0.039 Uiso 0.2 1 calc R . P A 2
H31b' H 0.1110 0.4483 0.1153 0.039 Uiso 0.2 1 calc R . P A 2
H31c' H 0.1291 0.3907 0.0577 0.039 Uiso 0.2 1 calc R . P A 2
C32' C 0.22245(8) 0.56760(14) 0.05879(3) 0.025(4) Uani 0.2 1 d G U P A 2
H32a' H 0.2764 0.6047 0.0566 0.038 Uiso 0.2 1 calc R . P A 2
H32b' H 0.1995 0.5521 0.0206 0.038 Uiso 0.2 1 calc R . P A 2
H32c' H 0.1815 0.6097 0.0783 0.038 Uiso 0.2 1 calc R . P A 2
C33 C 0.38377(6) 0.57149(8) 0.16708(3) 0.0225(4) Uani 1 1 d G . . . .
H33 H 0.3760 0.6440 0.1549 0.030 Uiso 0.8 1 calc R . P A 1
H33' H 0.3734 0.6436 0.1549 0.030 Uiso 0.2 1 calc R . P A 2
C34 C 0.43618(7) 0.51756(9) 0.12172(3) 0.0306(4) Uani 1 1 d G . . . .
H34a H 0.4915 0.5514 0.1193 0.046 Uiso 1 1 calc GR . . . .
H34b H 0.4049 0.5212 0.0851 0.046 Uiso 1 1 calc GR . . . .
H34c H 0.4451 0.4461 0.1322 0.046 Uiso 1 1 calc GR . . . .
C35 C 0.43539(5) 0.57285(7) 0.22442(3) 0.0251(4) Uani 1 1 d G . . . .
H35a H 0.4540 0.5035 0.2341 0.038 Uiso 1 1 calc GR . . . .
H35b H 0.3994 0.5990 0.2538 0.038 Uiso 1 1 calc GR . . . .
H35c H 0.4854 0.6169 0.2216 0.038 Uiso 1 1 calc GR . . . .
C36 C 0.23706(3) 0.44905(4) 0.36189(2) 0.0150(3) Uani 1 1 d G . . . .
C37 C 0.16627(4) 0.38986(6) 0.37987(3) 0.0165(3) Uani 1 1 d G . . . .
C38 C 0.16048(4) 0.36749(6) 0.43829(3) 0.0191(4) Uani 1 1 d G . . . .
H38 H 0.1128 0.3300 0.4502 0.025 Uiso 1 1 calc R . . . .
C39 C 0.22375(5) 0.39940(6) 0.47931(2) 0.0220(4) Uani 1 1 d G . . . .
C40 C 0.29354(5) 0.45685(6) 0.46047(2) 0.0211(4) Uani 1 1 d G . . . .
H40 H 0.3364 0.4790 0.4873 0.028 Uiso 1 1 calc R . . . .
C41 C 0.30141(4) 0.48230(5) 0.40270(2) 0.0182(3) Uani 1 1 d G . . . .
C42 C 0.10028(5) 0.34630(9) 0.33669(3) 0.0195(4) Uani 1 1 d G . . . .
H42a H 0.1242 0.2864 0.3186 0.029 Uiso 1 1 calc GR . . . .
H42b H 0.0857 0.3980 0.3081 0.029 Uiso 1 1 calc GR . . . .
H42c H 0.0488 0.3267 0.3558 0.029 Uiso 1 1 calc GR . . . .
C43 C 0.21773(6) 0.37154(8) 0.54193(3) 0.0351(5) Uani 1 1 d G . . . .
H43a H 0.1600 0.3472 0.5486 0.053 Uiso 1 1 calc GR . . . .
H43b H 0.2302 0.4318 0.5652 0.053 Uiso 1 1 calc GR . . . .
H43c H 0.2591 0.3178 0.5519 0.053 Uiso 1 1 calc GR . . . .
C44 C 0.37862(5) 0.54257(7) 0.38363(3) 0.0240(4) Uani 1 1 d G . . . .
H44a H 0.4102 0.5013 0.3573 0.036 Uiso 1 1 calc GR . . . .
H44b H 0.4160 0.5595 0.4165 0.036 Uiso 1 1 calc GR . . . .
H44c H 0.3590 0.6054 0.3649 0.036 Uiso 1 1 calc GR . . . .

loop_
_atom_site_aniso_label
_atom_site_aniso_U_11
_atom_site_aniso_U_22
_atom_site_aniso_U_33
_atom_site_aniso_U_23
_atom_site_aniso_U_13
_atom_site_aniso_U_12
Ti1 0.01506(15) 0.01261(15) 0.01426(15) 0.00008(11) 0.00091(11) 0.00280(11)
P1 0.0158(2) 0.0125(2) 0.0143(2) 0.00080(16) 0.00007(15) 0.00021(16)
P2 0.0118(4) 0.0103(5) 0.0147(6) 0.0019(4) 0.0004(4) -0.0001(3)
N3 0.0214(10) 0.0180(9) 0.0188(9) -0.0001(7) 0.0042(7) 0.0029(8)
P2' 0.0261(18) 0.013(2) 0.021(3) 0.0016(18) 0.0055(19) -0.0003(13)
N3' 0.030(4) 0.006(3) 0.013(3) -0.003(3) 0.001(3) 0.006(3)
N1 0.0163(7) 0.0137(7) 0.0163(7) 0.0013(5) 0.0027(5) 0.0008(6)
N2 0.0166(7) 0.0118(7) 0.0169(7) -0.0010(5) 0.0019(5) 0.0013(5)
C1 0.0139(8) 0.0151(8) 0.0184(8) 0.0015(6) -0.0019(6) 0.0014(6)
C2 0.0204(9) 0.0161(8) 0.0227(9) 0.0033(7) 0.0022(7) -0.0006(7)
C3 0.0230(9) 0.0127(8) 0.0293(10) 0.0015(7) 0.0004(7) -0.0003(7)
C4 0.0188(9) 0.0163(9) 0.0281(10) -0.0038(7) 0.0013(7) 0.0022(7)
C5 0.0172(8) 0.0195(9) 0.0206(9) -0.0010(7) 0.0019(7) 0.0000(7)
C6 0.0157(8) 0.0136(8) 0.0184(8) 0.0001(6) -0.0004(6) -0.0004(6)
C7 0.0318(11) 0.0191(10) 0.0399(12) -0.0065(8) 0.0094(9) 0.0006(8)
C8 0.0156(8) 0.0180(9) 0.0211(9) -0.0019(7) 0.0024(6) 0.0005(7)
C9 0.0201(9) 0.0257(10) 0.0236(9) -0.0044(7) -0.0036(7) 0.0050(8)
C10 0.0211(9) 0.0215(10) 0.0360(11) -0.0039(8) 0.0056(8) -0.0041(8)
C11 0.0258(9) 0.0222(9) 0.0146(8) 0.0007(7) -0.0008(7) 0.0039(7)
C12 0.0315(11) 0.0253(10) 0.0263(10) -0.0047(8) -0.0104(8) 0.0040(8)
C13 0.0390(12) 0.0423(13) 0.0164(9) 0.0032(8) 0.0049(8) 0.0132(10)
C14 0.0190(8) 0.0119(8) 0.0163(8) 0.0011(6) 0.0019(6) 0.0008(6)
C15 0.0186(9) 0.0121(8) 0.0213(9) 0.0017(7) -0.0002(7) 0.0012(7)
C16 0.0267(9) 0.0147(8) 0.0163(8) 0.0015(6) -0.0007(7) -0.0007(7)
C17 0.0245(9) 0.0103(8) 0.0219(9) -0.0015(7) 0.0052(7) -0.0015(7)
C18 0.0177(8) 0.0113(8) 0.0239(9) -0.0023(7) 0.0017(7) -0.0025(6)
C19 0.0193(9) 0.0106(8) 0.0207(9) -0.0011(6) -0.0008(7) -0.0005(6)
C20 0.0198(9) 0.0214(9) 0.0221(9) 0.0039(7) -0.0039(7) 0.0022(7)
C21 0.0311(11) 0.0267(10) 0.0247(10) -0.0007(8) 0.0074(8) -0.0056(8)
C22 0.0210(9) 0.0207(9) 0.0217(9) -0.0011(7) -0.0031(7) -0.0042(7)
C23 0.0116(8) 0.0126(8) 0.0202(8) -0.0022(6) -0.0002(6) -0.0005(6)
C24 0.0175(8) 0.0177(8) 0.0179(8) 0.0014(7) 0.0013(6) 0.0023(7)
C25 0.0171(8) 0.0135(8) 0.0243(9) 0.0042(7) -0.0007(7) 0.0023(7)
C26 0.0168(8) 0.0140(8) 0.0228(9) -0.0014(7) 0.0006(7) 0.0020(7)
C27 0.0167(8) 0.0172(8) 0.0169(8) -0.0007(7) 0.0004(6) -0.0004(7)
C28 0.0131(8) 0.0115(8) 0.0202(8) 0.0021(6) 0.0002(6) -0.0001(6)
C29 0.0339(11) 0.0197(9) 0.0274(10) -0.0047(8) -0.0026(8) 0.0094(8)
C30 0.0182(12) 0.0154(11) 0.0164(12) -0.0015(11) 0.0012(9) 0.0019(9)
C31 0.0203(14) 0.0267(14) 0.0174(12) -0.0040(12) -0.0040(10) -0.0031(10)
C32 0.0388(17) 0.0196(13) 0.0208(12) 0.0021(12) -0.0054(12) 0.0038(12)
C30' 0.027(5) 0.010(4) 0.008(5) -0.002(4) -0.003(3) 0.001(3)
C31' 0.032(6) 0.023(6) 0.024(8) -0.008(5) 0.006(4) -0.006(4)
C32' 0.029(6) 0.013(5) 0.035(8) 0.004(4) 0.007(5) 0.012(4)
C33 0.0188(9) 0.0177(9) 0.0309(10) 0.0053(7) 0.0013(7) -0.0036(7)
C34 0.0252(10) 0.0313(11) 0.0356(11) -0.0011(9) 0.0042(8) -0.0085(9)
C35 0.0202(9) 0.0212(9) 0.0339(11) 0.0007(8) -0.0002(8) -0.0026(7)
C36 0.0154(8) 0.0127(8) 0.0171(8) -0.0015(6) 0.0014(6) 0.0033(6)
C37 0.0171(8) 0.0123(8) 0.0201(8) -0.0012(6) 0.0013(6) 0.0026(6)
C38 0.0196(9) 0.0165(8) 0.0217(9) 0.0010(7) 0.0053(7) 0.0022(7)
C39 0.0248(9) 0.0233(9) 0.0180(9) 0.0012(7) 0.0006(7) 0.0057(8)
C40 0.0193(9) 0.0225(9) 0.0208(9) -0.0020(7) -0.0053(7) 0.0040(7)
C41 0.0153(8) 0.0156(8) 0.0235(9) -0.0021(7) -0.0006(7) 0.0031(7)
C42 0.0184(9) 0.0175(9) 0.0226(9) -0.0012(7) 0.0012(7) -0.0016(7)
C43 0.0394(12) 0.0458(13) 0.0200(10) 0.0037(9) 0.0010(8) -0.0001(10)
C44 0.0169(9) 0.0273(10) 0.0276(10) -0.0023(8) -0.0015(7) -0.0039(8)

loop_
_atom_type_symbol
_atom_type_description
_atom_type_scat_dispersion_real
_atom_type_scat_dispersion_imag
_atom_type_scat_source
C C 0.0033 0.0016 'International Tables Vol C Tables 4.2.6.8 and 6.1.1.4'
H H 0.0000 0.0000 'International Tables Vol C Tables 4.2.6.8 and 6.1.1.4'
N N 0.0061 0.0033 'International Tables Vol C Tables 4.2.6.8 and 6.1.1.4'
O O 0.0106 0.0060 'International Tables Vol C Tables 4.2.6.8 and 6.1.1.4'
P P 0.1023 0.0942 'International Tables Vol C Tables 4.2.6.8 and 6.1.1.4'
Ti Ti 0.2776 0.4457 'International Tables Vol C Tables 4.2.6.8 and 6.1.1.4'

loop_
_geom_angle_atom_site_label_1
_geom_angle_atom_site_label_2
_geom_angle_atom_site_label_3
_geom_angle
P2 Ti1 P1 177.16(3)
N3 Ti1 P1 92.52(6)
N3 Ti1 P2 90.22(7)
N3 Ti1 N1 118.62(7)
N3 Ti1 N2 110.37(7)
N3' Ti1 P1 159.1(2)
N3' Ti1 N1 92.2(2)
N3' Ti1 N2 98.2(2)
N1 Ti1 P1 74.94(4)
N1 Ti1 P2 104.36(5)
N2 Ti1 P1 102.62(4)
N2 Ti1 P2 75.70(5)
N2 Ti1 N1 130.99(6)
C6 P1 Ti1 98.78(6)
C6 P1 C8 103.68(8)
C6 P1 C11 105.27(8)
C8 P1 Ti1 115.97(6)
C8 P1 C11 105.84(8)
C11 P1 Ti1 124.46(6)
C28 P2 Ti1 97.34(7)
C28 P2 C30 103.26(10)
C28 P2 C33 104.33(9)
C30 P2 Ti1 125.50(9)
C30 P2 C33 103.09(9)
C33 P2 Ti1 119.76(6)
N3' P2' C28 105.6(4)
N3' P2' C30' 112.7(5)
N3' P2' C33 102.5(4)
C30' P2' C28 112.5(3)
C33 P2' C28 105.6(3)
C33 P2' C30' 116.8(3)
P2' N3' Ti1 134.8(5)
C1 N1 Ti1 128.40(11)
C1 N1 C14 113.60(14)
C14 N1 Ti1 116.81(10)
C23 N2 Ti1 126.42(11)
C23 N2 C36 113.03(12)
C36 N2 Ti1 118.75(8)
N1 C1 C2 123.20(15)
N1 C1 C6 120.35(15)
C6 C1 C2 116.44(15)
C3 C2 C1 121.48(17)
C2 C3 C4 122.31(17)
C3 C4 C7 121.95(17)
C5 C4 C3 116.37(16)
C5 C4 C7 121.68(17)
C4 C5 C6 122.57(16)
C1 C6 P1 116.27(13)
C5 C6 P1 122.91(13)
C5 C6 C1 120.82(16)
C9 C8 P1 111.59(12)
C9 C8 C10 110.77(15)
C10 C8 P1 110.13(12)
C12 C11 P1 109.00(13)
C12 C11 C13 110.68(16)
C13 C11 P1 117.11(13)
C15 C14 N1 118.78(15)
C19 C14 N1 121.34(15)
C19 C14 C15 119.84(15)
C14 C15 C20 120.20(15)
C16 C15 C14 118.98(16)
C16 C15 C20 120.79(16)
C17 C16 C15 122.02(16)
C16 C17 C18 117.97(16)
C16 C17 C21 120.49(17)
C18 C17 C21 121.51(17)
C17 C18 C19 121.97(16)
C14 C19 C22 121.29(16)
C18 C19 C14 118.90(16)
C18 C19 C22 119.76(16)
N2 C23 C24 122.60(15)
N2 C23 C28 121.05(15)
C24 C23 C28 116.35(15)
C25 C24 C23 121.58(16)
C24 C25 C26 122.16(16)
C25 C26 C29 121.60(16)
C27 C26 C25 116.71(16)
C27 C26 C29 121.68(16)
C26 C27 C28 122.64(16)
C23 C28 P2 114.80(13)
C23 C28 P2' 129.51(18)
C27 C28 P2 124.77(13)
C27 C28 P2' 110.07(18)
C27 C28 C23 120.40(15)
C31 C30 P2 111.59(19)
C31 C30 C32 109.5
C32 C30 P2 112.04(18)
C31' C30' P2' 111.0(2)
C31' C30' C32' 109.5
C32' C30' P2' 105.9(2)
C34 C33 P2 117.9
C34 C33 P2' 103.73(13)
C35 C33 P2 107.2
C35 C33 P2' 117.90(17)
C35 C33 C34 110.0
C37 C36 N2 120.45(6)
C41 C36 N2 119.89(6)
C41 C36 C37 119.6
C36 C37 C42 120.7
C38 C37 C36 119.1
C38 C37 C42 120.1
C39 C38 C37 122.1
C38 C39 C43 121.3
C40 C39 C38 117.7
C40 C39 C43 121.0
C39 C40 C41 122.2
C36 C41 C44 119.9
C40 C41 C36 119.3
C40 C41 C44 120.8

loop_
_geom_bond_atom_site_label_1
_geom_bond_atom_site_label_2
_geom_bond_distance
Ti1 P1 2.6810(5)
Ti1 P2 2.6656(10)
Ti1 N3 1.747(2)
Ti1 N3' 1.769(7)
Ti1 N1 2.0987(15)
Ti1 N2 2.0605(14)
P1 C6 1.8048(17)
P1 C8 1.8560(18)
P1 C11 1.8649(18)
P2 C28 1.810(2)
P2 C30 1.847(3)
P2 C33 1.8614(16)
P2' N3' 1.604(8)
P2' C28 1.834(7)
P2' C30' 1.813(5)
P2' C33 1.805(7)
N1 C1 1.399(2)
N1 C14 1.441(2)
N2 C23 1.404(2)
N2 C36 1.4350(15)
C1 C2 1.413(2)
C1 C6 1.410(2)
C2 C3 1.385(3)
C3 C4 1.396(3)
C4 C5 1.392(3)
C4 C7 1.511(3)
C5 C6 1.397(2)
C8 C9 1.526(2)
C8 C10 1.529(3)
C11 C12 1.527(3)
C11 C13 1.533(3)
C14 C15 1.406(2)
C14 C19 1.403(2)
C15 C16 1.395(2)
C15 C20 1.505(2)
C16 C17 1.388(3)
C17 C18 1.392(3)
C17 C21 1.508(2)
C18 C19 1.397(2)
C19 C22 1.505(2)
C23 C24 1.414(2)
C23 C28 1.419(2)
C24 C25 1.384(2)
C25 C26 1.392(2)
C26 C27 1.391(2)
C26 C29 1.509(2)
C27 C28 1.397(2)
C30 C31 1.5387
C30 C32 1.5392
C30' C31' 1.5383
C30' C32' 1.5394
C33 C34 1.5245
C33 C35 1.5189
C36 C37 1.4078
C36 C41 1.4044
C37 C38 1.3958
C37 C42 1.5013
C38 C39 1.3913
C39 C40 1.3905
C39 C43 1.5069
C40 C41 1.3937
C41 C44 1.5020

loop_
_platon_squeeze_void_nr
_platon_squeeze_void_average_x
_platon_squeeze_void_average_y
_platon_squeeze_void_average_z
_platon_squeeze_void_volume
_platon_squeeze_void_count_electrons
_platon_squeeze_void_content
1 0.500 0.000 0.500 308 93 ' '
2 0.500 0.500 0.000 308 93 ' '
